data_4507635
loop_
_publ_author_name
'Zhang, Ming-Dao'
'Qin, Ling'
'Yang, Hai-Tao'
'Li, Yi-Zhi'
'Guo, Zi-Jian'
'Zheng, He-Gen'

_publ_section_title
;
 Series of Metal--Organic Frameworks Including Novel Architectural
 Features Based on a Star-like Tri(4-pyridylphenyl)amine Ligand
;
_journal_issue 5
_journal_name_full 'Crystal Growth &amp; Design'
_journal_page_first 1961
_journal_paper_doi 10.1021/cg3018612
_journal_volume 13
_journal_year 2013
_chemical_formula_moiety 'C37 H31 N5 O6 Zn'
_chemical_formula_sum 'C37 H31 N5 O6 Zn'
_chemical_formula_weight 707.04
_chemical_name_systematic
; 
 ? 
;
_space_group_IT_number 61
_symmetry_cell_setting orthorhombic
_symmetry_space_group_name_Hall '-P 2ac 2ab'
_symmetry_space_group_name_H-M 'P b c a'
_atom_sites_solution_hydrogens geom
_atom_sites_solution_primary direct
_atom_sites_solution_secondary difmap
_audit_creation_method SHELXL-97
_cell_angle_alpha 90.00
_cell_angle_beta 90.00
_cell_angle_gamma 90.00
_cell_formula_units_Z 8
_cell_length_a 13.5383(10)
_cell_length_b 18.7314(14)
_cell_length_c 26.4300(19)
_cell_measurement_reflns_used 9712
_cell_measurement_temperature 296(2)
_cell_measurement_theta_max 24.548
_cell_measurement_theta_min 2.154
_cell_volume 6702.4(9)
_computing_structure_refinement 'SHELXL-97 (Sheldrick, 1997)'
_computing_structure_solution 'SHELXS-97 (Sheldrick, 1990)'
_diffrn_ambient_temperature 296(2)
_diffrn_measured_fraction_theta_full 0.998
_diffrn_measured_fraction_theta_max 0.998
_diffrn_radiation_monochromator graphite
_diffrn_radiation_source 'fine-focus sealed tube'
_diffrn_radiation_type MoK\a
_diffrn_radiation_wavelength 0.71073
_diffrn_reflns_av_R_equivalents 0.0464
_diffrn_reflns_av_sigmaI/netI 0.0281
_diffrn_reflns_limit_h_max 12
_diffrn_reflns_limit_h_min -16
_diffrn_reflns_limit_k_max 22
_diffrn_reflns_limit_k_min -22
_diffrn_reflns_limit_l_max 31
_diffrn_reflns_limit_l_min -31
_diffrn_reflns_number 47123
_diffrn_reflns_theta_full 25.00
_diffrn_reflns_theta_max 25.00
_diffrn_reflns_theta_min 1.54
_exptl_absorpt_coefficient_mu 0.788
_exptl_absorpt_correction_T_max 0.847
_exptl_absorpt_correction_T_min 0.828
_exptl_absorpt_correction_type multi-scan
_exptl_crystal_colour yellow
_exptl_crystal_density_diffrn 1.401
_exptl_crystal_density_method 'not measured'
_exptl_crystal_description block
_exptl_crystal_F_000 2928
_exptl_crystal_size_max 0.24
_exptl_crystal_size_mid 0.23
_exptl_crystal_size_min 0.21
_refine_diff_density_max 1.278
_refine_diff_density_min -1.658
_refine_diff_density_rms 0.081
_refine_ls_extinction_method none
_refine_ls_goodness_of_fit_ref 1.139
_refine_ls_hydrogen_treatment mixed
_refine_ls_matrix_type full
_refine_ls_number_parameters 433
_refine_ls_number_reflns 5890
_refine_ls_number_restraints 5
_refine_ls_restrained_S_all 1.271
_refine_ls_R_factor_all 0.0762
_refine_ls_R_factor_gt 0.0619
_refine_ls_shift/su_max 0.001
_refine_ls_shift/su_mean 0.000
_refine_ls_structure_factor_coef Fsqd
_refine_ls_weighting_details 'calc w=1/[\s^2^(Fo^2^)+(0.1051P)^2^+9.6273P] where P=(Fo^2^+2Fc^2^)/3'
_refine_ls_weighting_scheme calc
_refine_ls_wR_factor_gt 0.1896
_refine_ls_wR_factor_ref 0.1997
_reflns_number_gt 4709
_reflns_number_total 5890
_reflns_threshold_expression >2sigma(I)
_cod_data_source_file cg3018612_si_002.cif
_cod_data_source_block 3
_cod_depositor_comments
;
The following automatic conversions were performed:

'_symmetry_cell_setting' value 'Orthorhombic' changed to
'orthorhombic' according to
/home/saulius/struct/CIF-dictionaries/cif_core.dic dictionary named
'cif_core.dic' version 2.4.2 from 2011-04-26.

Automatic conversion script
Id: cif_fix_values 1891 2012-01-12 08:04:46Z andrius 
;
_cod_original_sg_symbol_Hall -P2ac2ab
_cod_original_sg_symbol_H-M Pbca
_cod_database_code 4507635

loop_
_symmetry_equiv_pos_as_xyz
'x, y, z'
'-x+1/2, -y, z+1/2'
'-x, y+1/2, -z+1/2'
'x+1/2, -y+1/2, -z'
'-x, -y, -z'
'x-1/2, y, -z-1/2'
'x, -y-1/2, z-1/2'
'-x-1/2, y-1/2, z'

loop_
_atom_site_label
_atom_site_type_symbol
_atom_site_fract_x
_atom_site_fract_y
_atom_site_fract_z
_atom_site_U_iso_or_equiv
_atom_site_adp_type
_atom_site_occupancy
_atom_site_symmetry_multiplicity
_atom_site_calc_flag
_atom_site_refinement_flags
C1 C 1.0849(4) 0.5198(3) 0.5313(2) 0.0501(12) Uani 1 1 d .
H1A H 1.1339 0.5327 0.5061 0.060 Uiso 1 1 calc R
H1B H 1.1142 0.5267 0.5645 0.060 Uiso 1 1 calc R
C2 C 0.9956(4) 0.5686(3) 0.52593(19) 0.0474(12) Uani 1 1 d .
H2A H 1.0167 0.6179 0.5289 0.057 Uiso 1 1 calc R
H2B H 0.9496 0.5589 0.5532 0.057 Uiso 1 1 calc R
C3 C 0.9428(3) 0.5583(3) 0.47520(17) 0.0407(10) Uani 1 1 d .
H3 H 0.9887 0.5713 0.4481 0.049 Uiso 1 1 calc R
C4 C 0.8551(4) 0.6075(3) 0.47264(19) 0.0474(12) Uani 1 1 d .
C5 C 0.5696(4) 0.5742(3) 0.5442(2) 0.0571(14) Uani 1 1 d .
H5 H 0.6253 0.5455 0.5413 0.069 Uiso 1 1 calc R
C6 C 0.4920(4) 0.5500(3) 0.5734(2) 0.0554(13) Uani 1 1 d .
H6 H 0.4966 0.5060 0.5895 0.067 Uiso 1 1 calc R
C7 C 0.4068(3) 0.5910(2) 0.57880(17) 0.0398(10) Uani 1 1 d .
C8 C 0.4056(4) 0.6549(3) 0.5521(2) 0.0506(12) Uani 1 1 d .
H8 H 0.3500 0.6840 0.5531 0.061 Uiso 1 1 calc R
C9 C 0.4871(4) 0.6753(3) 0.5241(2) 0.0521(13) Uani 1 1 d .
H9 H 0.4846 0.7188 0.5071 0.063 Uiso 1 1 calc R
C10 C -0.4060(5) 0.7134(4) 0.6617(3) 0.0745(18) Uani 1 1 d .
H10 H -0.4503 0.7046 0.6356 0.089 Uiso 1 1 calc R
C11 C -0.3239(4) 0.6699(4) 0.6649(2) 0.0631(15) Uani 1 1 d .
H11 H -0.3158 0.6322 0.6423 0.076 Uiso 1 1 calc R
C12 C -0.2537(4) 0.6829(3) 0.70196(19) 0.0492(12) Uani 1 1 d .
C13 C -0.2739(5) 0.7385(3) 0.7349(2) 0.0663(16) Uani 1 1 d .
H13 H -0.2298 0.7497 0.7607 0.080 Uiso 1 1 calc R
C14 C -0.3606(6) 0.7775(4) 0.7290(3) 0.082(2) Uani 1 1 d .
H14 H -0.3731 0.8139 0.7520 0.098 Uiso 1 1 calc R
N5 N 0.6163(4) 0.7229(3) 0.4013(2) 0.078 Uani 1 1 d U
C15 C 0.1789(3) 0.2374(3) 0.93428(18) 0.0435(11) Uani 1 1 d .
H15 H 0.1432 0.1958 0.9402 0.052 Uiso 1 1 calc R
C16 C 0.1478(4) 0.2822(3) 0.89604(18) 0.0452(11) Uani 1 1 d .
H16 H 0.0923 0.2703 0.8771 0.054 Uiso 1 1 calc R
C17 C 0.1988(4) 0.3446(3) 0.88567(19) 0.0469(11) Uani 1 1 d .
C18 C 0.2790(5) 0.3588(3) 0.9165(2) 0.0733(19) Uani 1 1 d .
H18 H 0.3152 0.4005 0.9119 0.088 Uiso 1 1 calc R
C19 C 0.3055(5) 0.3115(3) 0.9540(3) 0.0695(18) Uani 1 1 d .
H19 H 0.3600 0.3226 0.9740 0.083 Uiso 1 1 calc R
C20 C 0.3241(3) 0.5700(2) 0.61182(17) 0.0392(10) Uani 1 1 d .
C21 C 0.3097(4) 0.4992(3) 0.62647(19) 0.0472(12) Uani 1 1 d .
H21 H 0.3513 0.4639 0.6139 0.057 Uiso 1 1 calc R
C22 C 0.2343(4) 0.4804(3) 0.65947(19) 0.0496(12) Uani 1 1 d .
H22 H 0.2243 0.4328 0.6681 0.059 Uiso 1 1 calc R
C23 C 0.1736(3) 0.5336(3) 0.67965(17) 0.0423(10) Uani 1 1 d .
C24 C 0.1859(3) 0.6030(3) 0.66459(18) 0.0446(11) Uani 1 1 d .
H24 H 0.1438 0.6382 0.6768 0.054 Uiso 1 1 calc R
C25 C 0.2608(3) 0.6211(3) 0.63123(18) 0.0437(11) Uani 1 1 d .
H25 H 0.2686 0.6686 0.6217 0.052 Uiso 1 1 calc R
C26 C -0.1623(4) 0.6391(3) 0.70601(18) 0.0450(11) Uani 1 1 d .
C27 C -0.1263(4) 0.6006(3) 0.66468(18) 0.0501(12) Uani 1 1 d .
H27 H -0.1598 0.6027 0.6340 0.060 Uiso 1 1 calc R
C28 C -0.0426(4) 0.5599(3) 0.66834(18) 0.0495(12) Uani 1 1 d .
H28 H -0.0202 0.5350 0.6402 0.059 Uiso 1 1 calc R
C29 C 0.0092(3) 0.5554(3) 0.71347(17) 0.0431(10) Uani 1 1 d .
C30 C -0.0264(4) 0.5930(3) 0.75508(19) 0.0520(12) Uani 1 1 d .
H30 H 0.0067 0.5903 0.7858 0.062 Uiso 1 1 calc R
C31 C -0.1101(4) 0.6341(3) 0.75112(19) 0.0507(12) Uani 1 1 d .
H31 H -0.1324 0.6591 0.7793 0.061 Uiso 1 1 calc R
C32 C 0.1705(4) 0.3916(3) 0.84325(19) 0.0458(11) Uani 1 1 d .
C33 C 0.0746(4) 0.3946(3) 0.8252(2) 0.0537(13) Uani 1 1 d .
H33 H 0.0254 0.3687 0.8415 0.064 Uiso 1 1 calc R
C34 C 0.0508(4) 0.4356(3) 0.7834(2) 0.0553(13) Uani 1 1 d .
H34 H -0.0141 0.4368 0.7717 0.066 Uiso 1 1 calc R
C35 C 0.1231(4) 0.4750(2) 0.75862(18) 0.0451(11) Uani 1 1 d .
C36 C 0.2189(4) 0.4732(3) 0.77694(19) 0.0505(12) Uani 1 1 d .
H36 H 0.2678 0.5002 0.7612 0.061 Uiso 1 1 calc R
C37 C 0.2421(4) 0.4316(3) 0.8185(2) 0.0517(12) Uani 1 1 d .
H37 H 0.3070 0.4304 0.8301 0.062 Uiso 1 1 calc R
N1 N 0.5685(3) 0.6364(2) 0.52015(15) 0.0456(9) Uani 1 1 d .
N2 N -0.4268(4) 0.7663(4) 0.6927(2) 0.0833(17) Uani 1 1 d .
N3 N 0.2579(3) 0.2509(2) 0.96330(15) 0.0439(9) Uani 1 1 d .
N4 N 0.0991(3) 0.5159(2) 0.71562(15) 0.0475(10) Uani 1 1 d .
O1 O 0.8595(4) 0.6647(2) 0.44877(16) 0.0723(12) Uani 1 1 d .
O2 O 0.7796(3) 0.5908(2) 0.49774(17) 0.0616(10) Uani 1 1 d .
O3 O 0.6344(4) 0.7591(2) 0.43962(15) 0.0811(14) Uani 1 1 d U
O4 O 0.6310(4) 0.6597(2) 0.40500(19) 0.089 Uani 1 1 d U
O5 O 0.5859(5) 0.7464(4) 0.3617(2) 0.120(2) Uani 1 1 d U
O1W O 0.8686(5) 0.7993(4) 0.8390(3) 0.118(2) Uani 1 1 d D
H1W1 H 0.9261(12) 0.7900(4) 0.8277(3) 0.9(5) Uiso 1 1 d RD
H1W2 H 0.8792(5) 0.8117(4) 0.8695(6) 1.4(10) Uiso 1 1 d RD
Zn1 Zn 0.69373(4) 0.67604(3) 0.48499(2) 0.0399(2) Uani 1 1 d U

loop_
_atom_site_aniso_label
_atom_site_aniso_U_11
_atom_site_aniso_U_22
_atom_site_aniso_U_33
_atom_site_aniso_U_23
_atom_site_aniso_U_13
_atom_site_aniso_U_12
C1 0.041(3) 0.055(3) 0.055(3) -0.016(2) -0.009(2) 0.005(2)
C2 0.041(3) 0.045(3) 0.056(3) -0.017(2) -0.006(2) 0.008(2)
C3 0.037(2) 0.047(3) 0.038(2) 0.0006(19) 0.0071(19) 0.004(2)
C4 0.045(3) 0.053(3) 0.044(3) -0.012(2) -0.006(2) 0.007(2)
C5 0.042(3) 0.049(3) 0.081(4) 0.010(3) 0.014(3) 0.009(2)
C6 0.048(3) 0.043(3) 0.075(4) 0.011(2) 0.013(3) 0.007(2)
C7 0.032(2) 0.046(2) 0.041(2) 0.0032(19) 0.0000(19) 0.0013(19)
C8 0.037(3) 0.059(3) 0.056(3) 0.020(2) 0.007(2) 0.011(2)
C9 0.044(3) 0.055(3) 0.057(3) 0.021(2) 0.006(2) 0.011(2)
C10 0.051(3) 0.102(5) 0.071(4) 0.017(4) -0.002(3) 0.009(3)
C11 0.042(3) 0.085(4) 0.062(4) 0.007(3) 0.002(3) 0.006(3)
C12 0.043(3) 0.058(3) 0.047(3) 0.012(2) 0.008(2) 0.002(2)
C13 0.068(4) 0.071(4) 0.060(4) 0.006(3) 0.000(3) 0.015(3)
C14 0.084(5) 0.081(4) 0.082(5) 0.005(4) 0.009(4) 0.027(4)
N5 0.078 0.089 0.068 -0.007 -0.002 0.016
C15 0.042(3) 0.041(2) 0.047(3) 0.005(2) 0.005(2) -0.006(2)
C16 0.041(3) 0.048(3) 0.047(3) 0.002(2) 0.001(2) -0.006(2)
C17 0.053(3) 0.044(3) 0.044(3) 0.005(2) -0.001(2) -0.005(2)
C18 0.094(5) 0.057(3) 0.069(4) 0.025(3) -0.034(3) -0.037(3)
C19 0.077(4) 0.063(4) 0.069(4) 0.021(3) -0.029(3) -0.030(3)
C20 0.033(2) 0.044(2) 0.041(2) 0.0050(19) -0.0001(18) 0.0002(19)
C21 0.045(3) 0.042(2) 0.054(3) 0.001(2) 0.011(2) 0.006(2)
C22 0.052(3) 0.040(3) 0.057(3) 0.008(2) 0.006(2) 0.000(2)
C23 0.036(2) 0.051(3) 0.040(2) 0.007(2) 0.0009(19) -0.002(2)
C24 0.042(3) 0.045(3) 0.047(3) 0.004(2) 0.006(2) 0.005(2)
C25 0.040(2) 0.042(2) 0.050(3) 0.009(2) 0.003(2) 0.003(2)
C26 0.040(2) 0.051(3) 0.044(3) 0.011(2) 0.006(2) -0.003(2)
C27 0.045(3) 0.067(3) 0.037(2) 0.005(2) -0.001(2) -0.003(2)
C28 0.048(3) 0.061(3) 0.040(2) 0.002(2) 0.007(2) 0.005(2)
C29 0.037(2) 0.049(3) 0.043(2) 0.009(2) 0.004(2) -0.001(2)
C30 0.048(3) 0.067(3) 0.041(3) 0.004(2) -0.005(2) 0.001(3)
C31 0.049(3) 0.059(3) 0.044(3) -0.002(2) 0.002(2) 0.001(2)
C32 0.049(3) 0.041(2) 0.047(3) 0.008(2) -0.003(2) -0.006(2)
C33 0.046(3) 0.057(3) 0.058(3) 0.020(2) 0.005(2) -0.008(2)
C34 0.038(3) 0.067(3) 0.060(3) 0.021(3) -0.002(2) -0.006(2)
C35 0.045(3) 0.044(2) 0.047(3) 0.009(2) 0.002(2) -0.003(2)
C36 0.046(3) 0.052(3) 0.054(3) 0.013(2) 0.001(2) -0.010(2)
C37 0.048(3) 0.052(3) 0.055(3) 0.016(2) -0.008(2) -0.009(2)
N1 0.036(2) 0.050(2) 0.051(2) 0.0076(18) 0.0043(17) 0.0021(18)
N2 0.067(3) 0.099(4) 0.084(4) 0.023(3) 0.003(3) 0.029(3)
N3 0.047(2) 0.042(2) 0.043(2) 0.0050(17) 0.0019(18) -0.0052(18)
N4 0.040(2) 0.056(2) 0.047(2) 0.0165(19) 0.0063(17) 0.0060(18)
O1 0.098(3) 0.056(2) 0.063(2) 0.0113(19) 0.004(2) 0.026(2)
O2 0.0405(19) 0.056(2) 0.089(3) -0.003(2) 0.011(2) 0.0106(17)
O3 0.139(4) 0.055(2) 0.050(2) 0.0121(16) -0.016(2) -0.005(2)
O4 0.120 0.067 0.081 0.032 -0.011 -0.038
O5 0.126(5) 0.139(5) 0.096(4) 0.043(4) -0.034(4) -0.046(4)
O1W 0.095(4) 0.149(5) 0.110(4) -0.022(4) -0.004(3) 0.029(4)
Zn1 0.0351(3) 0.0394(3) 0.0452(4) -0.0011(2) 0.0030(2) 0.0019(2)

loop_
_atom_type_symbol
_atom_type_description
_atom_type_scat_dispersion_real
_atom_type_scat_dispersion_imag
_atom_type_scat_source
C C 0.0033 0.0016 'International Tables Vol C Tables 4.2.6.8 and 6.1.1.4'
H H 0.0000 0.0000 'International Tables Vol C Tables 4.2.6.8 and 6.1.1.4'
N N 0.0061 0.0033 'International Tables Vol C Tables 4.2.6.8 and 6.1.1.4'
O O 0.0106 0.0060 'International Tables Vol C Tables 4.2.6.8 and 6.1.1.4'
Zn Zn 0.2839 1.4301 'International Tables Vol C Tables 4.2.6.8 and 6.1.1.4'

loop_
_geom_angle_atom_site_label_1
_geom_angle_atom_site_label_2
_geom_angle_atom_site_label_3
_geom_angle
_geom_angle_site_symmetry_1
_geom_angle_site_symmetry_3
C3 C1 C2 111.7(4) 5_766 .
C3 C1 H1A 109.3 5_766 .
C2 C1 H1A 109.3 . .
C3 C1 H1B 109.3 5_766 .
C2 C1 H1B 109.3 . .
H1A C1 H1B 107.9 . .
C1 C2 C3 112.1(4) . .
C1 C2 H2A 109.2 . .
C3 C2 H2A 109.2 . .
C1 C2 H2B 109.2 . .
C3 C2 H2B 109.2 . .
H2A C2 H2B 107.9 . .
C4 C3 C1 112.9(4) . 5_766
C4 C3 C2 109.3(4) . .
C1 C3 C2 109.6(4) 5_766 .
C4 C3 H3 108.3 . .
C1 C3 H3 108.3 5_766 .
C2 C3 H3 108.3 . .
O1 C4 O2 121.4(5) . .
O1 C4 C3 120.9(5) . .
O2 C4 C3 117.6(5) . .
N1 C5 C6 123.3(5) . .
N1 C5 H5 118.4 . .
C6 C5 H5 118.4 . .
C5 C6 C7 120.4(5) . .
C5 C6 H6 119.8 . .
C7 C6 H6 119.8 . .
C8 C7 C6 115.6(4) . .
C8 C7 C20 121.4(4) . .
C6 C7 C20 122.9(4) . .
C9 C8 C7 120.1(4) . .
C9 C8 H8 120.0 . .
C7 C8 H8 120.0 . .
N1 C9 C8 123.6(4) . .
N1 C9 H9 118.2 . .
C8 C9 H9 118.2 . .
N2 C10 C11 125.4(7) . .
N2 C10 H10 117.3 . .
C11 C10 H10 117.3 . .
C10 C11 C12 119.3(6) . .
C10 C11 H11 120.3 . .
C12 C11 H11 120.3 . .
C13 C12 C11 116.3(5) . .
C13 C12 C26 122.2(5) . .
C11 C12 C26 121.5(5) . .
C12 C13 C14 119.4(6) . .
C12 C13 H13 120.3 . .
C14 C13 H13 120.3 . .
N2 C14 C13 124.6(7) . .
N2 C14 H14 117.7 . .
C13 C14 H14 117.7 . .
O4 N5 O5 118.9(6) . .
O4 N5 O3 116.0(6) . .
O5 N5 O3 125.1(6) . .
N3 C15 C16 123.2(4) . .
N3 C15 H15 118.4 . .
C16 C15 H15 118.4 . .
C15 C16 C17 120.5(5) . .
C15 C16 H16 119.8 . .
C17 C16 H16 119.8 . .
C18 C17 C16 115.8(5) . .
C18 C17 C32 122.5(5) . .
C16 C17 C32 121.7(5) . .
C19 C18 C17 120.3(5) . .
C19 C18 H18 119.8 . .
C17 C18 H18 119.8 . .
N3 C19 C18 123.8(5) . .
N3 C19 H19 118.1 . .
C18 C19 H19 118.1 . .
C25 C20 C21 117.9(4) . .
C25 C20 C7 120.4(4) . .
C21 C20 C7 121.6(4) . .
C22 C21 C20 121.2(4) . .
C22 C21 H21 119.4 . .
C20 C21 H21 119.4 . .
C21 C22 C23 119.4(4) . .
C21 C22 H22 120.3 . .
C23 C22 H22 120.3 . .
C24 C23 C22 119.6(4) . .
C24 C23 N4 120.1(4) . .
C22 C23 N4 120.3(4) . .
C23 C24 C25 120.5(4) . .
C23 C24 H24 119.8 . .
C25 C24 H24 119.8 . .
C20 C25 C24 121.3(4) . .
C20 C25 H25 119.4 . .
C24 C25 H25 119.4 . .
C31 C26 C27 117.3(5) . .
C31 C26 C12 121.4(5) . .
C27 C26 C12 121.2(4) . .
C28 C27 C26 121.4(5) . .
C28 C27 H27 119.3 . .
C26 C27 H27 119.3 . .
C27 C28 C29 120.9(5) . .
C27 C28 H28 119.6 . .
C29 C28 H28 119.6 . .
C28 C29 C30 118.3(4) . .
C28 C29 N4 119.8(4) . .
C30 C29 N4 121.8(4) . .
C31 C30 C29 120.6(5) . .
C31 C30 H30 119.7 . .
C29 C30 H30 119.7 . .
C30 C31 C26 121.5(5) . .
C30 C31 H31 119.2 . .
C26 C31 H31 119.2 . .
C33 C32 C37 118.1(4) . .
C33 C32 C17 121.9(4) . .
C37 C32 C17 119.9(5) . .
C32 C33 C34 121.1(5) . .
C32 C33 H33 119.4 . .
C34 C33 H33 119.4 . .
C33 C34 C35 120.4(5) . .
C33 C34 H34 119.8 . .
C35 C34 H34 119.8 . .
C36 C35 C34 118.9(4) . .
C36 C35 N4 120.8(4) . .
C34 C35 N4 120.4(4) . .
C37 C36 C35 120.3(5) . .
C37 C36 H36 119.9 . .
C35 C36 H36 119.9 . .
C36 C37 C32 121.3(5) . .
C36 C37 H37 119.4 . .
C32 C37 H37 119.4 . .
C9 N1 C5 117.0(4) . .
C9 N1 Zn1 121.2(3) . .
C5 N1 Zn1 121.4(3) . .
C10 N2 C14 115.1(6) . .
C19 N3 C15 116.3(4) . .
C19 N3 Zn1 123.3(4) . 3_646
C15 N3 Zn1 120.2(3) . 3_646
C35 N4 C23 120.1(4) . .
C35 N4 C29 120.8(4) . .
C23 N4 C29 117.1(4) . .
C4 O1 Zn1 80.4(3) . .
C4 O2 Zn1 100.6(3) . .
N5 O3 Zn1 97.8(4) . .
N5 O4 Zn1 90.2(4) . .
H1W1 O1W H1W2 103.6 . .
O2 Zn1 N3 104.26(17) . 3_656
O2 Zn1 N1 96.50(16) . .
N3 Zn1 N1 101.91(16) 3_656 .
O2 Zn1 O3 154.01(18) . .
N3 Zn1 O3 89.78(16) 3_656 .
N1 Zn1 O3 101.92(19) . .
O2 Zn1 O4 105.21(19) . .
N3 Zn1 O4 144.73(16) 3_656 .
N1 Zn1 O4 93.58(17) . .
O3 Zn1 O4 55.83(16) . .
O2 Zn1 O1 57.67(15) . .
N3 Zn1 O1 91.55(16) 3_656 .
N1 Zn1 O1 153.42(15) . .
O3 Zn1 O1 100.93(17) . .
O4 Zn1 O1 88.13(18) . .

loop_
_geom_bond_atom_site_label_1
_geom_bond_atom_site_label_2
_geom_bond_distance
_geom_bond_site_symmetry_2
C1 C3 1.520(7) 5_766
C1 C2 1.522(7) .
C1 H1A 0.9700 .
C1 H1B 0.9700 .
C2 C3 1.531(6) .
C2 H2A 0.9700 .
C2 H2B 0.9700 .
C3 C4 1.506(7) .
C3 C1 1.520(7) 5_766
C3 H3 0.9800 .
C4 O1 1.244(6) .
C4 O2 1.259(7) .
C5 N1 1.328(7) .
C5 C6 1.379(7) .
C5 H5 0.9300 .
C6 C7 1.392(7) .
C6 H6 0.9300 .
C7 C8 1.391(7) .
C7 C20 1.473(6) .
C8 C9 1.382(7) .
C8 H8 0.9300 .
C9 N1 1.327(6) .
C9 H9 0.9300 .
C10 N2 1.316(9) .
C10 C11 1.381(9) .
C10 H10 0.9300 .
C11 C12 1.387(8) .
C11 H11 0.9300 .
C12 C13 1.383(8) .
C12 C26 1.489(7) .
C13 C14 1.392(9) .
C13 H13 0.9300 .
C14 N2 1.328(10) .
C14 H14 0.9300 .
N5 O4 1.205(7) .
N5 O5 1.208(7) .
N5 O3 1.243(7) .
C15 N3 1.341(6) .
C15 C16 1.379(7) .
C15 H15 0.9300 .
C16 C17 1.386(7) .
C16 H16 0.9300 .
C17 C18 1.384(8) .
C17 C32 1.476(7) .
C18 C19 1.377(8) .
C18 H18 0.9300 .
C19 N3 1.327(7) .
C19 H19 0.9300 .
C20 C25 1.384(7) .
C20 C21 1.397(7) .
C21 C22 1.387(7) .
C21 H21 0.9300 .
C22 C23 1.398(7) .
C22 H22 0.9300 .
C23 C24 1.369(7) .
C23 N4 1.426(6) .
C24 C25 1.386(7) .
C24 H24 0.9300 .
C25 H25 0.9300 .
C26 C31 1.389(7) .
C26 C27 1.397(7) .
C27 C28 1.368(7) .
C27 H27 0.9300 .
C28 C29 1.386(7) .
C28 H28 0.9300 .
C29 C30 1.392(7) .
C29 N4 1.427(6) .
C30 C31 1.374(8) .
C30 H30 0.9300 .
C31 H31 0.9300 .
C32 C33 1.383(7) .
C32 C37 1.389(7) .
C33 C34 1.385(7) .
C33 H33 0.9300 .
C34 C35 1.390(7) .
C34 H34 0.9300 .
C35 C36 1.385(7) .
C35 N4 1.408(6) .
C36 C37 1.384(7) .
C36 H36 0.9300 .
C37 H37 0.9300 .
N1 Zn1 2.071(4) .
N3 Zn1 2.065(4) 3_646
O1 Zn1 2.449(5) .
O2 Zn1 2.004(4) .
O3 Zn1 2.123(4) .
O4 Zn1 2.299(5) .
O1W H1W1 0.8511 .
O1W H1W2 0.8513 .
Zn1 N3 2.065(4) 3_656
